data_7707249
loop_
_publ_author_name
'Khan, Firoz Shah Tuglak'
'Waldbusser, Amy L.'
'Carrasco, Maria C.'
'Pourhadi, Hadi'
'Hematian, Shabnam'

_publ_section_title
;
 Synthetic, spectroscopic, structural, and electrochemical investigations
 of ferricenium derivatives with weakly coordinating anions: ion pairing,
 substituent, and solvent effects.
;
_journal_issue 21
_journal_name_full 'Dalton transactions (Cambridge, England : 2003)'
_journal_page_first 7433
_journal_page_last 7455
_journal_paper_doi 10.1039/d1dt01192h
_journal_volume 50
_journal_year 2021
_chemical_formula_moiety 'C24 B F20, C10 H8 Br2 Fe'
_chemical_formula_sum 'C34 H8 B Br2 F20 Fe'
_chemical_formula_weight 1022.88
_space_group_crystal_system monoclinic
_space_group_IT_number 14
_space_group_name_Hall '-P 2yn'
_space_group_name_H-M_alt 'P 1 21/n 1'
_atom_sites_solution_hydrogens geom
_atom_sites_solution_primary direct
_atom_sites_solution_secondary difmap
_audit_creation_method SHELXL-2018/3
_audit_update_record
;
2020-11-22 deposited with the CCDC.	2021-04-27 downloaded from the CCDC.
;
_cell_angle_alpha 90
_cell_angle_beta 91.482(6)
_cell_angle_gamma 90
_cell_formula_units_Z 4
_cell_length_a 15.4399(13)
_cell_length_b 13.3339(7)
_cell_length_c 15.7029(10)
_cell_measurement_reflns_used 3558
_cell_measurement_temperature 100(2)
_cell_measurement_theta_max 23.9920
_cell_measurement_theta_min 2.4000
_cell_volume 3231.7(4)
_computing_cell_refinement 'CrysAlisPro 1.171.40.53 (Rigaku OD, 2019)'
_computing_data_collection 'CrysAlisPro 1.171.38.43f (Rigaku OD, 2015)'
_computing_data_reduction 'CrysAlisPro 1.171.40.53 (Rigaku OD, 2019)'
_computing_molecular_graphics 'SHELXTL v6.10 (Sheldrick, 2008)'
_computing_publication_material 'SHELXTL v6.10 (Sheldrick, 2008)'
_computing_structure_refinement 'SHELXL-2018/3 (Sheldrick, 2018)'
_computing_structure_solution 'SHELXT-2018/2 (Sheldrick, 2018)'
_diffrn_ambient_temperature 100(2)
_diffrn_detector_area_resol_mean 10.3321
_diffrn_measured_fraction_theta_full 0.998
_diffrn_measured_fraction_theta_max 0.998
_diffrn_measurement_device_type 'Xcalibur, Atlas, Gemini'
_diffrn_measurement_method '\w scans'
_diffrn_radiation_monochromator graphite
_diffrn_radiation_type MoK\a
_diffrn_radiation_wavelength 0.71073
_diffrn_reflns_av_R_equivalents 0.0903
_diffrn_reflns_av_unetI/netI 0.0958
_diffrn_reflns_Laue_measured_fraction_full 0.998
_diffrn_reflns_Laue_measured_fraction_max 0.998
_diffrn_reflns_limit_h_max 13
_diffrn_reflns_limit_h_min -18
_diffrn_reflns_limit_k_max 16
_diffrn_reflns_limit_k_min -16
_diffrn_reflns_limit_l_max 19
_diffrn_reflns_limit_l_min -19
_diffrn_reflns_number 26472
_diffrn_reflns_point_group_measured_fraction_full 0.998
_diffrn_reflns_point_group_measured_fraction_max 0.998
_diffrn_reflns_theta_full 25.242
_diffrn_reflns_theta_max 25.497
_diffrn_reflns_theta_min 2.418
_diffrn_source 'fine-focus sealed X-ray tube'
_exptl_absorpt_coefficient_mu 3.085
_exptl_absorpt_correction_T_max 0.857
_exptl_absorpt_correction_T_min 0.771
_exptl_absorpt_correction_type gaussian
_exptl_absorpt_process_details
;
CrysAlisPro 1.171.40.53 (Rigaku Oxford Diffraction, 2019)
Numerical absorption correction based on gaussian integration over
			a multifaceted crystal model
Empirical absorption correction using spherical harmonics,
 implemented in SCALE3 ABSPACK scaling algorithm.
;
_exptl_crystal_colour green
_exptl_crystal_density_diffrn 2.102
_exptl_crystal_description block
_exptl_crystal_F_000 1972
_exptl_crystal_size_max 0.141
_exptl_crystal_size_mid 0.095
_exptl_crystal_size_min 0.073
_refine_diff_density_max 0.473
_refine_diff_density_min -0.581
_refine_diff_density_rms 0.115
_refine_ls_extinction_method none
_refine_ls_goodness_of_fit_ref 1.011
_refine_ls_hydrogen_treatment constr
_refine_ls_matrix_type full
_refine_ls_number_parameters 523
_refine_ls_number_reflns 6002
_refine_ls_number_restraints 0
_refine_ls_restrained_S_all 1.011
_refine_ls_R_factor_all 0.0958
_refine_ls_R_factor_gt 0.0438
_refine_ls_shift/su_max 0.001
_refine_ls_shift/su_mean 0.000
_refine_ls_structure_factor_coef Fsqd
_refine_ls_weighting_details 'w=1/[\s^2^(Fo^2^)+(0.0213P)^2^] where P=(Fo^2^+2Fc^2^)/3'
_refine_ls_weighting_scheme calc
_refine_ls_wR_factor_gt 0.0661
_refine_ls_wR_factor_ref 0.0803
_reflns_Friedel_coverage 0.000
_reflns_number_gt 3810
_reflns_number_total 6002
_reflns_threshold_expression 'I > 2\s(I)'
_cod_data_source_file d1dt01192h2.cif
_cod_data_source_block Br2FcBArF20
_cod_depositor_comments 'Adding full bibliography for 7707245--7707255.cif.'
_cod_original_sg_symbol_H-M 'P 21/n'
_cod_database_code 7707249
_shelx_shelxl_version_number 2018/3
_shelx_space_group_comment
;
The symmetry employed for this shelxl refinement is uniquely defined
by the following loop, which should always be used as a source of
symmetry information in preference to the above space-group names.
They are only intended as comments.
;
_shelx_estimated_absorpt_t_min 0.670
_shelx_estimated_absorpt_t_max 0.806
_oxdiff_exptl_absorpt_empirical_full_min 0.945
_oxdiff_exptl_absorpt_empirical_full_max 1.039
_oxdiff_exptl_absorpt_empirical_details
;
Empirical correction (ABSPACK) includes:
- Absorption correction using spherical harmonics
- Frame scaling
;

loop_
_space_group_symop_operation_xyz
'x, y, z'
'-x+1/2, y+1/2, -z+1/2'
'-x, -y, -z'
'x-1/2, -y-1/2, z-1/2'

loop_
_atom_site_label
_atom_site_type_symbol
_atom_site_fract_x
_atom_site_fract_y
_atom_site_fract_z
_atom_site_U_iso_or_equiv
_atom_site_adp_type
_atom_site_occupancy
_atom_site_site_symmetry_order
_atom_site_calc_flag
_atom_site_refinement_flags_posn
_atom_site_refinement_flags_adp
_atom_site_refinement_flags_occupancy
_atom_site_disorder_assembly
_atom_site_disorder_group
Fe1 Fe 0.24989(5) 0.35570(4) 1.09625(4) 0.01830(18) Uani 1 1 d . . . . .
Br1 Br 0.17597(4) 0.23942(3) 1.28363(3) 0.02601(15) Uani 1 1 d . . . . .
Br2 Br 0.15286(4) 0.51764(4) 1.24577(3) 0.03391(16) Uani 1 1 d . . . . .
F1 F 0.37376(17) 0.37689(17) 0.88280(15) 0.0224(7) Uani 1 1 d . . . . .
F2 F 0.41326(19) 0.18548(18) 0.89484(17) 0.0294(7) Uani 1 1 d . . . . .
F3 F 0.46845(18) 0.08155(18) 0.75748(18) 0.0337(8) Uani 1 1 d . . . . .
F4 F 0.48805(19) 0.17922(18) 0.60625(17) 0.0315(7) Uani 1 1 d . . . . .
F5 F 0.44766(18) 0.37143(18) 0.59163(15) 0.0235(7) Uani 1 1 d . . . . .
F6 F 0.57207(17) 0.47383(18) 0.68610(16) 0.0235(7) Uani 1 1 d . . . . .
F7 F 0.67435(19) 0.60856(19) 0.61905(17) 0.0309(7) Uani 1 1 d . . . . .
F8 F 0.61201(19) 0.79058(19) 0.56730(17) 0.0343(8) Uani 1 1 d . . . . .
F9 F 0.43995(19) 0.83143(18) 0.58236(16) 0.0298(7) Uani 1 1 d . . . . .
F10 F 0.33492(18) 0.69687(18) 0.65050(15) 0.0227(7) Uani 1 1 d . . . . .
F11 F 0.22372(17) 0.41665(18) 0.79159(15) 0.0211(6) Uani 1 1 d . . . . .
F12 F 0.07441(18) 0.36906(18) 0.71312(16) 0.0274(7) Uani 1 1 d . . . . .
F13 F 0.04904(19) 0.40899(19) 0.54448(17) 0.0284(7) Uani 1 1 d . . . . .
F14 F 0.17969(19) 0.49137(18) 0.45457(16) 0.0276(7) Uani 1 1 d . . . . .
F15 F 0.33137(17) 0.53336(17) 0.52972(15) 0.0211(7) Uani 1 1 d . . . . .
F16 F 0.50761(17) 0.52617(18) 0.85378(15) 0.0220(6) Uani 1 1 d . . . . .
F17 F 0.50001(18) 0.63520(19) 0.99479(16) 0.0260(7) Uani 1 1 d . . . . .
F18 F 0.35635(18) 0.74384(18) 1.02910(15) 0.0274(7) Uani 1 1 d . . . . .
F19 F 0.21849(18) 0.73845(18) 0.91756(15) 0.0258(7) Uani 1 1 d . . . . .
F20 F 0.22249(18) 0.62900(18) 0.77824(16) 0.0236(7) Uani 1 1 d . . . . .
C1 C 0.2324(3) 0.2331(3) 1.1797(3) 0.0203(12) Uani 1 1 d . . . . .
C2 C 0.3205(3) 0.2523(3) 1.1694(3) 0.0210(12) Uani 1 1 d . . . . .
H2 H 0.361561 0.269818 1.212988 0.025 Uiso 1 1 calc R U . . .
C3 C 0.3370(3) 0.2408(3) 1.0817(3) 0.0228(12) Uani 1 1 d . . . . .
H3 H 0.391702 0.248016 1.056077 0.027 Uiso 1 1 calc R U . . .
C4 C 0.2575(3) 0.2166(3) 1.0386(3) 0.0223(12) Uani 1 1 d . . . . .
H4 H 0.249847 0.205273 0.979203 0.027 Uiso 1 1 calc R U . . .
C5 C 0.1914(3) 0.2124(3) 1.1002(3) 0.0192(12) Uani 1 1 d . . . . .
H5 H 0.131743 0.198354 1.089888 0.023 Uiso 1 1 calc R U . . .
C6 C 0.2038(3) 0.4956(3) 1.1417(3) 0.0223(12) Uani 1 1 d . . . . .
C7 C 0.2921(3) 0.4999(3) 1.1274(3) 0.0226(12) Uani 1 1 d . . . . .
H7 H 0.336155 0.515474 1.168667 0.027 Uiso 1 1 calc R U . . .
C8 C 0.3051(4) 0.4772(3) 1.0409(3) 0.0290(14) Uani 1 1 d . . . . .
H8 H 0.359365 0.475024 1.013690 0.035 Uiso 1 1 calc R U . . .
C9 C 0.2235(4) 0.4583(3) 1.0019(3) 0.0308(14) Uani 1 1 d . . . . .
H9 H 0.213090 0.441678 0.943707 0.037 Uiso 1 1 calc R U . . .
C10 C 0.1592(4) 0.4687(3) 1.0653(3) 0.0245(13) Uani 1 1 d . . . . .
H10 H 0.098485 0.459329 1.057536 0.029 Uiso 1 1 calc R U . . .
C11 C 0.4125(3) 0.3871(3) 0.7376(3) 0.0157(11) Uani 1 1 d . . . . .
C12 C 0.4046(3) 0.3333(3) 0.8113(3) 0.0188(11) Uani 1 1 d . . . . .
C13 C 0.4243(3) 0.2327(3) 0.8199(3) 0.0212(12) Uani 1 1 d . . . . .
C14 C 0.4522(3) 0.1803(3) 0.7513(3) 0.0224(12) Uani 1 1 d . . . . .
C15 C 0.4608(3) 0.2296(3) 0.6757(3) 0.0238(12) Uani 1 1 d . . . . .
C16 C 0.4405(3) 0.3300(3) 0.6701(3) 0.0176(11) Uani 1 1 d . . . . .
C17 C 0.4460(3) 0.5760(3) 0.6693(3) 0.0158(11) Uani 1 1 d . . . . .
C18 C 0.5335(3) 0.5604(3) 0.6596(3) 0.0201(12) Uani 1 1 d . . . . .
C19 C 0.5897(3) 0.6296(3) 0.6258(3) 0.0220(12) Uani 1 1 d . . . . .
C20 C 0.5585(4) 0.7215(4) 0.5993(3) 0.0251(13) Uani 1 1 d . . . . .
C21 C 0.4726(4) 0.7416(3) 0.6077(3) 0.0217(12) Uani 1 1 d . . . . .
C22 C 0.4195(3) 0.6706(3) 0.6427(3) 0.0188(12) Uani 1 1 d . . . . .
C23 C 0.2852(3) 0.4813(3) 0.6664(3) 0.0153(11) Uani 1 1 d . . . . .
C24 C 0.2160(3) 0.4370(3) 0.7066(3) 0.0174(11) Uani 1 1 d . . . . .
C25 C 0.1386(3) 0.4121(3) 0.6684(3) 0.0202(12) Uani 1 1 d . . . . .
C26 C 0.1249(3) 0.4319(3) 0.5834(3) 0.0178(11) Uani 1 1 d . . . . .
C27 C 0.1908(3) 0.4731(3) 0.5385(3) 0.0203(12) Uani 1 1 d . . . . .
C28 C 0.2685(3) 0.4962(3) 0.5795(3) 0.0174(11) Uani 1 1 d . . . . .
C29 C 0.3645(3) 0.5679(3) 0.8081(3) 0.0143(11) Uani 1 1 d . . . . .
C30 C 0.4330(3) 0.5771(3) 0.8662(3) 0.0166(11) Uani 1 1 d . . . . .
C31 C 0.4318(3) 0.6346(3) 0.9392(3) 0.0176(11) Uani 1 1 d . . . . .
C32 C 0.3592(3) 0.6891(3) 0.9569(3) 0.0179(12) Uani 1 1 d . . . . .
C33 C 0.2905(3) 0.6856(3) 0.9017(3) 0.0164(11) Uani 1 1 d . . . . .
C34 C 0.2940(3) 0.6258(3) 0.8291(3) 0.0166(11) Uani 1 1 d . . . . .
B1 B 0.3773(4) 0.5027(4) 0.7196(3) 0.0167(13) Uani 1 1 d . . . . .

loop_
_atom_site_aniso_label
_atom_site_aniso_U_11
_atom_site_aniso_U_22
_atom_site_aniso_U_33
_atom_site_aniso_U_23
_atom_site_aniso_U_13
_atom_site_aniso_U_12
Fe1 0.0237(5) 0.0129(3) 0.0185(4) -0.0002(3) 0.0026(3) -0.0025(3)
Br1 0.0346(4) 0.0232(3) 0.0205(3) 0.0043(2) 0.0070(2) 0.0001(2)
Br2 0.0383(4) 0.0262(3) 0.0380(3) -0.0099(2) 0.0175(3) -0.0070(3)
F1 0.0271(19) 0.0224(14) 0.0176(15) 0.0017(12) 0.0015(13) -0.0003(13)
F2 0.033(2) 0.0238(15) 0.0309(17) 0.0109(13) 0.0026(14) 0.0027(13)
F3 0.027(2) 0.0170(14) 0.057(2) 0.0053(13) 0.0075(16) 0.0048(13)
F4 0.033(2) 0.0224(15) 0.0395(18) -0.0085(13) 0.0141(15) 0.0039(13)
F5 0.0279(19) 0.0235(14) 0.0194(16) -0.0042(12) 0.0063(13) -0.0014(13)
F6 0.0179(18) 0.0242(14) 0.0283(16) -0.0003(12) 0.0012(13) -0.0008(13)
F7 0.023(2) 0.0373(17) 0.0332(18) -0.0082(13) 0.0077(14) -0.0058(14)
F8 0.036(2) 0.0313(16) 0.0357(18) 0.0055(13) 0.0103(15) -0.0153(15)
F9 0.040(2) 0.0200(14) 0.0299(17) 0.0079(12) 0.0017(15) -0.0002(13)
F10 0.0242(19) 0.0220(14) 0.0219(15) 0.0027(11) 0.0030(13) 0.0025(13)
F11 0.0193(18) 0.0295(15) 0.0146(15) 0.0027(12) -0.0005(12) -0.0023(12)
F12 0.0192(19) 0.0307(15) 0.0321(17) -0.0012(13) 0.0001(14) -0.0033(13)
F13 0.0223(19) 0.0289(15) 0.0333(17) -0.0051(13) -0.0096(14) 0.0015(13)
F14 0.034(2) 0.0316(16) 0.0161(15) 0.0009(12) -0.0097(13) 0.0016(14)
F15 0.0248(19) 0.0223(14) 0.0165(15) 0.0011(11) 0.0029(13) -0.0009(12)
F16 0.0139(17) 0.0295(15) 0.0225(15) -0.0013(12) -0.0030(13) 0.0025(13)
F17 0.027(2) 0.0309(15) 0.0196(16) -0.0002(12) -0.0071(14) -0.0060(13)
F18 0.039(2) 0.0248(15) 0.0190(15) -0.0037(12) 0.0028(13) -0.0007(13)
F19 0.0248(19) 0.0285(15) 0.0245(16) -0.0046(12) 0.0064(13) 0.0058(13)
F20 0.0202(18) 0.0270(15) 0.0233(16) -0.0049(12) -0.0035(14) 0.0061(13)
C1 0.028(4) 0.011(2) 0.022(3) 0.002(2) 0.002(2) -0.001(2)
C2 0.017(3) 0.017(2) 0.029(3) 0.000(2) -0.003(2) -0.004(2)
C3 0.019(3) 0.019(3) 0.031(3) -0.001(2) 0.006(2) 0.002(2)
C4 0.036(4) 0.012(2) 0.018(3) -0.006(2) 0.001(3) -0.003(2)
C5 0.020(3) 0.013(2) 0.024(3) -0.001(2) 0.004(2) -0.008(2)
C6 0.027(4) 0.016(2) 0.025(3) 0.003(2) 0.007(3) 0.001(2)
C7 0.022(3) 0.009(2) 0.036(3) -0.003(2) 0.000(3) -0.006(2)
C8 0.044(4) 0.015(2) 0.029(3) 0.005(2) 0.012(3) -0.005(3)
C9 0.055(5) 0.018(3) 0.019(3) 0.005(2) -0.004(3) 0.004(3)
C10 0.028(4) 0.015(2) 0.030(3) 0.005(2) -0.003(3) 0.002(2)
C11 0.009(3) 0.020(2) 0.018(3) -0.001(2) -0.002(2) -0.003(2)
C12 0.012(3) 0.019(2) 0.025(3) -0.004(2) 0.000(2) 0.000(2)
C13 0.017(3) 0.023(3) 0.024(3) 0.008(2) -0.002(2) -0.001(2)
C14 0.013(3) 0.014(2) 0.041(3) 0.006(2) 0.003(3) 0.001(2)
C15 0.014(3) 0.027(3) 0.031(3) -0.008(2) 0.004(2) 0.001(2)
C16 0.011(3) 0.024(3) 0.017(3) 0.000(2) 0.000(2) -0.002(2)
C17 0.020(3) 0.017(2) 0.010(2) -0.0057(19) 0.002(2) -0.001(2)
C18 0.025(4) 0.019(3) 0.016(3) -0.004(2) -0.001(2) 0.005(2)
C19 0.018(3) 0.029(3) 0.019(3) -0.007(2) 0.008(2) -0.002(2)
C20 0.032(4) 0.026(3) 0.017(3) 0.001(2) 0.003(3) -0.012(3)
C21 0.032(4) 0.018(3) 0.015(3) -0.004(2) 0.003(2) -0.003(2)
C22 0.014(3) 0.029(3) 0.014(3) -0.004(2) 0.001(2) 0.001(2)
C23 0.015(3) 0.014(2) 0.018(3) 0.000(2) 0.000(2) 0.004(2)
C24 0.019(3) 0.018(2) 0.015(3) -0.001(2) -0.003(2) 0.007(2)
C25 0.016(3) 0.018(2) 0.026(3) -0.003(2) 0.005(3) 0.002(2)
C26 0.011(3) 0.015(2) 0.026(3) -0.004(2) -0.010(2) 0.001(2)
C27 0.027(4) 0.015(2) 0.019(3) -0.002(2) -0.004(3) 0.004(2)
C28 0.020(3) 0.015(2) 0.017(3) 0.001(2) 0.002(2) 0.007(2)
C29 0.014(3) 0.016(2) 0.012(3) 0.0016(19) -0.002(2) -0.001(2)
C30 0.019(3) 0.012(2) 0.018(3) 0.001(2) 0.005(2) 0.000(2)
C31 0.016(3) 0.020(2) 0.016(3) 0.004(2) -0.006(2) -0.007(2)
C32 0.029(4) 0.014(2) 0.011(3) -0.002(2) 0.000(2) -0.008(2)
C33 0.016(3) 0.016(2) 0.018(3) 0.003(2) 0.005(2) 0.000(2)
C34 0.019(3) 0.015(2) 0.015(3) 0.006(2) -0.002(2) -0.004(2)
B1 0.017(4) 0.019(3) 0.014(3) -0.003(2) -0.001(3) 0.002(2)

loop_
_atom_type_symbol
_atom_type_description
_atom_type_scat_dispersion_real
_atom_type_scat_dispersion_imag
_atom_type_scat_source
C C 0.0033 0.0016 'International Tables Vol C Tables 4.2.6.8 and 6.1.1.4'
H H 0.0000 0.0000 'International Tables Vol C Tables 4.2.6.8 and 6.1.1.4'
B B 0.0013 0.0007 'International Tables Vol C Tables 4.2.6.8 and 6.1.1.4'
Br Br -0.2901 2.4595 'International Tables Vol C Tables 4.2.6.8 and 6.1.1.4'
F F 0.0171 0.0103 'International Tables Vol C Tables 4.2.6.8 and 6.1.1.4'
Fe Fe 0.3463 0.8444 'International Tables Vol C Tables 4.2.6.8 and 6.1.1.4'

loop_
_geom_angle_atom_site_label_1
_geom_angle_atom_site_label_2
_geom_angle_atom_site_label_3
_geom_angle
_geom_angle_site_symmetry_1
_geom_angle_site_symmetry_3
_geom_angle_publ_flag
C8 Fe1 C9 40.3(2) . . ?
C8 Fe1 C3 105.3(2) . . ?
C9 Fe1 C3 122.4(2) . . ?
C8 Fe1 C4 119.83(19) . . ?
C9 Fe1 C4 107.16(19) . . ?
C3 Fe1 C4 40.39(19) . . ?
C8 Fe1 C2 122.9(2) . . ?
C9 Fe1 C2 158.6(2) . . ?
C3 Fe1 C2 39.95(18) . . ?
C4 Fe1 C2 67.23(19) . . ?
C8 Fe1 C7 40.03(18) . . ?
C9 Fe1 C7 67.0(2) . . ?
C3 Fe1 C7 120.8(2) . . ?
C4 Fe1 C7 155.3(2) . . ?
C2 Fe1 C7 108.95(19) . . ?
C8 Fe1 C10 67.4(2) . . ?
C9 Fe1 C10 40.27(19) . . ?
C3 Fe1 C10 160.25(19) . . ?
C4 Fe1 C10 125.9(2) . . ?
C2 Fe1 C10 159.41(19) . . ?
C7 Fe1 C10 66.2(2) . . ?
C8 Fe1 C5 156.24(19) . . ?
C9 Fe1 C5 123.2(2) . . ?
C3 Fe1 C5 67.10(19) . . ?
C4 Fe1 C5 39.81(17) . . ?
C2 Fe1 C5 66.66(19) . . ?
C7 Fe1 C5 163.27(18) . . ?
C10 Fe1 C5 111.8(2) . . ?
C8 Fe1 C1 160.1(2) . . ?
C9 Fe1 C1 159.5(2) . . ?
C3 Fe1 C1 65.63(18) . . ?
C4 Fe1 C1 65.65(17) . . ?
C2 Fe1 C1 38.89(18) . . ?
C7 Fe1 C1 127.70(19) . . ?
C10 Fe1 C1 126.9(2) . . ?
C5 Fe1 C1 38.95(17) . . ?
C8 Fe1 C6 65.98(19) . . ?
C9 Fe1 C6 66.11(18) . . ?
C3 Fe1 C6 156.5(2) . . ?
C4 Fe1 C6 163.1(2) . . ?
C2 Fe1 C6 124.77(18) . . ?
C7 Fe1 C6 38.52(18) . . ?
C10 Fe1 C6 39.04(18) . . ?
C5 Fe1 C6 129.48(19) . . ?
C1 Fe1 C6 114.87(17) . . ?
C2 C1 C5 110.4(4) . . ?
C2 C1 Br1 124.6(4) . . ?
C5 C1 Br1 124.9(4) . . ?
C2 C1 Fe1 69.3(3) . . ?
C5 C1 Fe1 70.5(2) . . ?
Br1 C1 Fe1 125.1(2) . . ?
C1 C2 C3 107.0(4) . . ?
C1 C2 Fe1 71.8(3) . . ?
C3 C2 Fe1 68.9(3) . . ?
C1 C2 H2 126.5 . . ?
C3 C2 H2 126.5 . . ?
Fe1 C2 H2 124.4 . . ?
C2 C3 C4 108.2(4) . . ?
C2 C3 Fe1 71.1(3) . . ?
C4 C3 Fe1 70.3(3) . . ?
C2 C3 H3 125.9 . . ?
C4 C3 H3 125.9 . . ?
Fe1 C3 H3 124.3 . . ?
C3 C4 C5 108.1(4) . . ?
C3 C4 Fe1 69.3(3) . . ?
C5 C4 Fe1 71.9(2) . . ?
C3 C4 H4 126.0 . . ?
C5 C4 H4 126.0 . . ?
Fe1 C4 H4 124.4 . . ?
C1 C5 C4 106.2(4) . . ?
C1 C5 Fe1 70.6(2) . . ?
C4 C5 Fe1 68.3(2) . . ?
C1 C5 H5 126.9 . . ?
C4 C5 H5 126.9 . . ?
Fe1 C5 H5 125.8 . . ?
C7 C6 C10 109.4(4) . . ?
C7 C6 Br2 125.2(4) . . ?
C10 C6 Br2 125.4(4) . . ?
C7 C6 Fe1 69.1(3) . . ?
C10 C6 Fe1 69.7(3) . . ?
Br2 C6 Fe1 126.0(2) . . ?
C6 C7 C8 108.1(5) . . ?
C6 C7 Fe1 72.4(3) . . ?
C8 C7 Fe1 68.1(3) . . ?
C6 C7 H7 125.9 . . ?
C8 C7 H7 125.9 . . ?
Fe1 C7 H7 125.1 . . ?
C9 C8 C7 108.0(5) . . ?
C9 C8 Fe1 70.4(3) . . ?
C7 C8 Fe1 71.8(3) . . ?
C9 C8 H8 126.0 . . ?
C7 C8 H8 126.0 . . ?
Fe1 C8 H8 123.5 . . ?
C8 C9 C10 108.1(5) . . ?
C8 C9 Fe1 69.3(3) . . ?
C10 C9 Fe1 71.9(3) . . ?
C8 C9 H9 126.0 . . ?
C10 C9 H9 126.0 . . ?
Fe1 C9 H9 124.4 . . ?
C6 C10 C9 106.4(5) . . ?
C6 C10 Fe1 71.3(3) . . ?
C9 C10 Fe1 67.8(3) . . ?
C6 C10 H10 126.8 . . ?
C9 C10 H10 126.8 . . ?
Fe1 C10 H10 125.7 . . ?
C12 C11 C16 113.3(4) . . ?
C12 C11 B1 126.6(4) . . ?
C16 C11 B1 119.2(4) . . ?
F1 C12 C11 121.0(4) . . ?
F1 C12 C13 114.5(4) . . ?
C11 C12 C13 124.5(4) . . ?
F2 C13 C14 120.0(4) . . ?
F2 C13 C12 120.4(4) . . ?
C14 C13 C12 119.6(4) . . ?
F3 C14 C13 120.5(4) . . ?
F3 C14 C15 120.9(4) . . ?
C13 C14 C15 118.6(4) . . ?
F4 C15 C14 119.9(4) . . ?
F4 C15 C16 120.3(4) . . ?
C14 C15 C16 119.8(4) . . ?
F5 C16 C15 115.5(4) . . ?
F5 C16 C11 120.4(4) . . ?
C15 C16 C11 124.1(4) . . ?
C18 C17 C22 112.7(4) . . ?
C18 C17 B1 127.2(4) . . ?
C22 C17 B1 119.5(4) . . ?
F6 C18 C17 121.1(4) . . ?
F6 C18 C19 114.2(5) . . ?
C17 C18 C19 124.6(4) . . ?
F7 C19 C20 119.7(4) . . ?
F7 C19 C18 120.9(4) . . ?
C20 C19 C18 119.5(5) . . ?
F8 C20 C21 120.7(4) . . ?
F8 C20 C19 120.6(5) . . ?
C21 C20 C19 118.7(5) . . ?
F9 C21 C20 120.1(4) . . ?
F9 C21 C22 120.2(5) . . ?
C20 C21 C22 119.7(5) . . ?
F10 C22 C21 116.2(4) . . ?
F10 C22 C17 118.9(4) . . ?
C21 C22 C17 124.8(5) . . ?
C24 C23 C28 112.4(4) . . ?
C24 C23 B1 120.4(4) . . ?
C28 C23 B1 127.1(4) . . ?
C25 C24 F11 115.8(4) . . ?
C25 C24 C23 125.5(4) . . ?
F11 C24 C23 118.8(4) . . ?
F12 C25 C24 121.3(4) . . ?
F12 C25 C26 119.3(5) . . ?
C24 C25 C26 119.4(5) . . ?
F13 C26 C27 120.5(4) . . ?
F13 C26 C25 120.6(4) . . ?
C27 C26 C25 118.8(5) . . ?
F14 C27 C26 120.1(5) . . ?
F14 C27 C28 120.2(4) . . ?
C26 C27 C28 119.8(4) . . ?
F15 C28 C27 116.0(4) . . ?
F15 C28 C23 120.0(4) . . ?
C27 C28 C23 124.0(5) . . ?
C34 C29 C30 112.8(4) . . ?
C34 C29 B1 127.3(4) . . ?
C30 C29 B1 119.6(4) . . ?
F16 C30 C31 115.3(4) . . ?
F16 C30 C29 119.9(4) . . ?
C31 C30 C29 124.8(5) . . ?
F17 C31 C32 119.6(4) . . ?
F17 C31 C30 121.0(4) . . ?
C32 C31 C30 119.4(5) . . ?
F18 C32 C33 120.9(5) . . ?
F18 C32 C31 120.1(4) . . ?
C33 C32 C31 118.9(4) . . ?
F19 C33 C32 120.1(4) . . ?
F19 C33 C34 120.1(4) . . ?
C32 C33 C34 119.8(5) . . ?
F20 C34 C29 121.0(4) . . ?
F20 C34 C33 114.7(4) . . ?
C29 C34 C33 124.2(5) . . ?
C23 B1 C29 113.2(4) . . ?
C23 B1 C11 101.5(3) . . ?
C29 B1 C11 113.0(4) . . ?
C23 B1 C17 114.4(4) . . ?
C29 B1 C17 100.5(3) . . ?
C11 B1 C17 114.8(4) . . ?

loop_
_geom_bond_atom_site_label_1
_geom_bond_atom_site_label_2
_geom_bond_distance
_geom_bond_site_symmetry_2
_geom_bond_publ_flag
Fe1 C8 2.036(5) . ?
Fe1 C9 2.050(5) . ?
Fe1 C3 2.055(5) . ?
Fe1 C4 2.068(4) . ?
Fe1 C2 2.084(5) . ?
Fe1 C7 2.085(4) . ?
Fe1 C10 2.105(5) . ?
Fe1 C5 2.115(4) . ?
Fe1 C1 2.116(4) . ?
Fe1 C6 2.126(4) . ?
Br1 C1 1.872(5) . ?
Br2 C6 1.855(5) . ?
F1 C12 1.361(5) . ?
F2 C13 1.350(5) . ?
F3 C14 1.344(5) . ?
F4 C15 1.357(5) . ?
F5 C16 1.357(5) . ?
F6 C18 1.359(5) . ?
F7 C19 1.343(5) . ?
F8 C20 1.343(5) . ?
F9 C21 1.355(5) . ?
F10 C22 1.360(5) . ?
F11 C24 1.364(5) . ?
F12 C25 1.356(5) . ?
F13 C26 1.343(5) . ?
F14 C27 1.346(5) . ?
F15 C28 1.355(5) . ?
F16 C30 1.356(5) . ?
F17 C31 1.350(5) . ?
F18 C32 1.351(5) . ?
F19 C33 1.346(5) . ?
F20 C34 1.347(5) . ?
C1 C2 1.399(7) . ?
C1 C5 1.411(6) . ?
C2 C3 1.414(6) . ?
C2 H2 0.9500 . ?
C3 C4 1.423(7) . ?
C3 H3 0.9500 . ?
C4 C5 1.425(6) . ?
C4 H4 0.9500 . ?
C5 H5 0.9500 . ?
C6 C7 1.390(7) . ?
C6 C10 1.414(6) . ?
C7 C8 1.411(6) . ?
C7 H7 0.9500 . ?
C8 C9 1.409(7) . ?
C8 H8 0.9500 . ?
C9 C10 1.431(7) . ?
C9 H9 0.9500 . ?
C10 H10 0.9500 . ?
C11 C12 1.368(6) . ?
C11 C16 1.383(6) . ?
C11 B1 1.657(6) . ?
C12 C13 1.381(6) . ?
C13 C14 1.363(6) . ?
C14 C15 1.366(6) . ?
C15 C16 1.377(6) . ?
C17 C18 1.379(6) . ?
C17 C22 1.387(6) . ?
C17 B1 1.657(7) . ?
C18 C19 1.382(7) . ?
C19 C20 1.377(7) . ?
C20 C21 1.362(7) . ?
C21 C22 1.378(6) . ?
C23 C24 1.387(6) . ?
C23 C28 1.395(6) . ?
C23 B1 1.655(7) . ?
C24 C25 1.364(7) . ?
C25 C26 1.372(6) . ?
C26 C27 1.368(6) . ?
C27 C28 1.383(7) . ?
C29 C34 1.380(6) . ?
C29 C30 1.384(6) . ?
C29 B1 1.656(6) . ?
C30 C31 1.379(6) . ?
C31 C32 1.370(6) . ?
C32 C33 1.354(6) . ?
C33 C34 1.393(6) . ?

loop_
_geom_torsion_atom_site_label_1
_geom_torsion_atom_site_label_2
_geom_torsion_atom_site_label_3
_geom_torsion_atom_site_label_4
_geom_torsion
_geom_torsion_site_symmetry_1
_geom_torsion_site_symmetry_2
_geom_torsion_site_symmetry_3
_geom_torsion_site_symmetry_4
_geom_torsion_publ_flag
C5 C1 C2 C3 -1.7(5) . . . . ?
Br1 C1 C2 C3 -179.3(3) . . . . ?
Fe1 C1 C2 C3 -60.2(3) . . . . ?
C5 C1 C2 Fe1 58.6(3) . . . . ?
Br1 C1 C2 Fe1 -119.1(3) . . . . ?
C1 C2 C3 C4 1.3(5) . . . . ?
Fe1 C2 C3 C4 -60.8(3) . . . . ?
C1 C2 C3 Fe1 62.1(3) . . . . ?
C2 C3 C4 C5 -0.4(5) . . . . ?
Fe1 C3 C4 C5 -61.8(3) . . . . ?
C2 C3 C4 Fe1 61.3(3) . . . . ?
C2 C1 C5 C4 1.4(5) . . . . ?
Br1 C1 C5 C4 179.0(3) . . . . ?
Fe1 C1 C5 C4 59.3(3) . . . . ?
C2 C1 C5 Fe1 -57.9(3) . . . . ?
Br1 C1 C5 Fe1 119.8(3) . . . . ?
C3 C4 C5 C1 -0.6(5) . . . . ?
Fe1 C4 C5 C1 -60.7(3) . . . . ?
C3 C4 C5 Fe1 60.2(3) . . . . ?
C10 C6 C7 C8 0.9(5) . . . . ?
Br2 C6 C7 C8 179.1(3) . . . . ?
Fe1 C6 C7 C8 59.0(3) . . . . ?
C10 C6 C7 Fe1 -58.1(3) . . . . ?
Br2 C6 C7 Fe1 120.1(3) . . . . ?
C6 C7 C8 C9 -0.2(5) . . . . ?
Fe1 C7 C8 C9 61.4(3) . . . . ?
C6 C7 C8 Fe1 -61.6(3) . . . . ?
C7 C8 C9 C10 -0.5(5) . . . . ?
Fe1 C8 C9 C10 61.9(3) . . . . ?
C7 C8 C9 Fe1 -62.3(3) . . . . ?
C7 C6 C10 C9 -1.1(5) . . . . ?
Br2 C6 C10 C9 -179.3(3) . . . . ?
Fe1 C6 C10 C9 -58.9(3) . . . . ?
C7 C6 C10 Fe1 57.8(3) . . . . ?
Br2 C6 C10 Fe1 -120.4(3) . . . . ?
C8 C9 C10 C6 1.0(5) . . . . ?
Fe1 C9 C10 C6 61.2(3) . . . . ?
C8 C9 C10 Fe1 -60.2(3) . . . . ?
C16 C11 C12 F1 -176.8(4) . . . . ?
B1 C11 C12 F1 -7.5(7) . . . . ?
C16 C11 C12 C13 1.6(7) . . . . ?
B1 C11 C12 C13 170.8(5) . . . . ?
F1 C12 C13 F2 -0.5(7) . . . . ?
C11 C12 C13 F2 -179.0(4) . . . . ?
F1 C12 C13 C14 177.2(4) . . . . ?
C11 C12 C13 C14 -1.3(8) . . . . ?
F2 C13 C14 F3 0.3(7) . . . . ?
C12 C13 C14 F3 -177.4(4) . . . . ?
F2 C13 C14 C15 178.5(4) . . . . ?
C12 C13 C14 C15 0.8(7) . . . . ?
F3 C14 C15 F4 -1.5(7) . . . . ?
C13 C14 C15 F4 -179.7(4) . . . . ?
F3 C14 C15 C16 177.4(4) . . . . ?
C13 C14 C15 C16 -0.7(7) . . . . ?
F4 C15 C16 F5 1.6(7) . . . . ?
C14 C15 C16 F5 -177.4(4) . . . . ?
F4 C15 C16 C11 -179.9(4) . . . . ?
C14 C15 C16 C11 1.2(8) . . . . ?
C12 C11 C16 F5 176.9(4) . . . . ?
B1 C11 C16 F5 6.8(7) . . . . ?
C12 C11 C16 C15 -1.5(7) . . . . ?
B1 C11 C16 C15 -171.7(5) . . . . ?
C22 C17 C18 F6 176.7(4) . . . . ?
B1 C17 C18 F6 5.7(7) . . . . ?
C22 C17 C18 C19 -1.0(7) . . . . ?
B1 C17 C18 C19 -172.0(4) . . . . ?
F6 C18 C19 F7 1.7(6) . . . . ?
C17 C18 C19 F7 179.5(4) . . . . ?
F6 C18 C19 C20 -177.9(4) . . . . ?
C17 C18 C19 C20 0.0(8) . . . . ?
F7 C19 C20 F8 -0.4(7) . . . . ?
C18 C19 C20 F8 179.1(4) . . . . ?
F7 C19 C20 C21 -179.2(4) . . . . ?
C18 C19 C20 C21 0.3(7) . . . . ?
F8 C20 C21 F9 1.1(7) . . . . ?
C19 C20 C21 F9 179.9(4) . . . . ?
F8 C20 C21 C22 -178.3(4) . . . . ?
C19 C20 C21 C22 0.5(7) . . . . ?
F9 C21 C22 F10 -0.6(6) . . . . ?
C20 C21 C22 F10 178.8(4) . . . . ?
F9 C21 C22 C17 178.9(4) . . . . ?
C20 C21 C22 C17 -1.7(7) . . . . ?
C18 C17 C22 F10 -178.6(4) . . . . ?
B1 C17 C22 F10 -6.9(6) . . . . ?
C18 C17 C22 C21 1.9(7) . . . . ?
B1 C17 C22 C21 173.6(4) . . . . ?
C28 C23 C24 C25 -1.6(6) . . . . ?
B1 C23 C24 C25 -177.1(4) . . . . ?
C28 C23 C24 F11 179.1(3) . . . . ?
B1 C23 C24 F11 3.6(6) . . . . ?
F11 C24 C25 F12 -0.5(6) . . . . ?
C23 C24 C25 F12 -179.9(4) . . . . ?
F11 C24 C25 C26 178.7(4) . . . . ?
C23 C24 C25 C26 -0.7(7) . . . . ?
F12 C25 C26 F13 -0.2(6) . . . . ?
C24 C25 C26 F13 -179.4(4) . . . . ?
F12 C25 C26 C27 -178.5(4) . . . . ?
C24 C25 C26 C27 2.3(6) . . . . ?
F13 C26 C27 F14 0.3(6) . . . . ?
C25 C26 C27 F14 178.6(4) . . . . ?
F13 C26 C27 C28 -179.9(4) . . . . ?
C25 C26 C27 C28 -1.7(6) . . . . ?
F14 C27 C28 F15 -2.5(6) . . . . ?
C26 C27 C28 F15 177.7(4) . . . . ?
F14 C27 C28 C23 179.0(4) . . . . ?
C26 C27 C28 C23 -0.8(7) . . . . ?
C24 C23 C28 F15 -176.1(4) . . . . ?
B1 C23 C28 F15 -1.0(6) . . . . ?
C24 C23 C28 C27 2.3(6) . . . . ?
B1 C23 C28 C27 177.5(4) . . . . ?
C34 C29 C30 F16 -178.9(4) . . . . ?
B1 C29 C30 F16 -5.4(6) . . . . ?
C34 C29 C30 C31 2.0(6) . . . . ?
B1 C29 C30 C31 175.6(4) . . . . ?
F16 C30 C31 F17 -2.6(6) . . . . ?
C29 C30 C31 F17 176.5(4) . . . . ?
F16 C30 C31 C32 179.7(4) . . . . ?
C29 C30 C31 C32 -1.2(7) . . . . ?
F17 C31 C32 F18 0.7(6) . . . . ?
C30 C31 C32 F18 178.4(4) . . . . ?
F17 C31 C32 C33 -178.2(4) . . . . ?
C30 C31 C32 C33 -0.5(7) . . . . ?
F18 C32 C33 F19 1.2(6) . . . . ?
C31 C32 C33 F19 -180.0(4) . . . . ?
F18 C32 C33 C34 -177.8(4) . . . . ?
C31 C32 C33 C34 1.1(7) . . . . ?
C30 C29 C34 F20 177.7(4) . . . . ?
B1 C29 C34 F20 4.7(7) . . . . ?
C30 C29 C34 C33 -1.3(6) . . . . ?
B1 C29 C34 C33 -174.3(4) . . . . ?
F19 C33 C34 F20 1.9(6) . . . . ?
C32 C33 C34 F20 -179.2(4) . . . . ?
F19 C33 C34 C29 -179.1(4) . . . . ?
C32 C33 C34 C29 -0.2(7) . . . . ?
C24 C23 B1 C29 -53.8(5) . . . . ?
C28 C23 B1 C29 131.4(4) . . . . ?
C24 C23 B1 C11 67.6(5) . . . . ?
C28 C23 B1 C11 -107.2(5) . . . . ?
C24 C23 B1 C17 -168.1(4) . . . . ?
C28 C23 B1 C17 17.0(6) . . . . ?
C34 C29 B1 C23 -18.3(6) . . . . ?
C30 C29 B1 C23 169.2(4) . . . . ?
C34 C29 B1 C11 -133.0(5) . . . . ?
C30 C29 B1 C11 54.5(6) . . . . ?
C34 C29 B1 C17 104.2(5) . . . . ?
C30 C29 B1 C17 -68.3(5) . . . . ?
C12 C11 B1 C23 -99.0(5) . . . . ?
C16 C11 B1 C23 69.6(5) . . . . ?
C12 C11 B1 C29 22.5(7) . . . . ?
C16 C11 B1 C29 -168.8(4) . . . . ?
C12 C11 B1 C17 137.0(5) . . . . ?
C16 C11 B1 C17 -54.3(6) . . . . ?
C18 C17 B1 C23 -133.5(5) . . . . ?
C22 C17 B1 C23 56.1(5) . . . . ?
C18 C17 B1 C29 104.9(5) . . . . ?
C22 C17 B1 C29 -65.5(5) . . . . ?
C18 C17 B1 C11 -16.6(7) . . . . ?
C22 C17 B1 C11 172.9(4) . . . . ?
